data_7054126
loop_
_publ_author_name
'Zaware, Santosh B.'
'Gonnade, Rajesh G.'
'Srinivas, Darbha'
'Khan, Ayesha'
'Rane, Sandhya Y.'

_publ_section_title
;
 Antioxidant and anticancer activities of supramolecularly controlled
 magnetostructural halo-oximes of lawsone
;
_journal_issue 8
_journal_name_full 'New Journal of Chemistry'
_journal_page_first 1615
_journal_paper_doi 10.1039/c1nj20176j
_journal_volume 35
_journal_year 2011
_chemical_formula_moiety 'C10 H6 I N O3, 2 (H2 O)'
_chemical_formula_sum 'C10 H10 I N O5'
_chemical_formula_weight 351.09
_chemical_name_common '3-iodo-lawsone oxime'
_chemical_name_systematic
;
?
;
_space_group_IT_number 14
_symmetry_cell_setting monoclinic
_symmetry_space_group_name_Hall '-P 2yn'
_symmetry_space_group_name_H-M 'P 1 21/n 1'
_atom_sites_solution_hydrogens geom
_atom_sites_solution_primary direct
_atom_sites_solution_secondary difmap
_audit_creation_method SHELXL-97
_cell_angle_alpha 90.00
_cell_angle_beta 110.667(3)
_cell_angle_gamma 90.00
_cell_formula_units_Z 4
_cell_length_a 15.892(3)
_cell_length_b 4.5575(9)
_cell_length_c 18.335(4)
_cell_measurement_reflns_used 3684
_cell_measurement_temperature 297(2)
_cell_measurement_theta_max 28.06
_cell_measurement_theta_min 2.73
_cell_volume 1242.5(4)
_computing_cell_refinement 'SAINT (Bruker, 2003)'
_computing_data_collection 'SMART (Bruker, 2003)'
_computing_data_reduction 'SAINT (Bruker, 2003)'
_computing_molecular_graphics 'ORTEP-3 (Farrugia, 1997)'
_computing_publication_material 'SHELXTL (Bruker, 2003)'
_computing_structure_refinement 'SHELXL97 (Sheldrick, 1997)'
_computing_structure_solution 'SHELXS97 (Sheldrick, 1997)'
_diffrn_ambient_temperature 297(2)
_diffrn_measured_fraction_theta_full 0.992
_diffrn_measured_fraction_theta_max 0.992
_diffrn_measurement_device_type 'Bruker Smart APEX'
_diffrn_measurement_method 'Phi and Omega Scan'
_diffrn_radiation_monochromator graphite
_diffrn_radiation_source 'fine-focus sealed tube'
_diffrn_radiation_type MoK\a
_diffrn_radiation_wavelength 0.71073
_diffrn_reflns_av_R_equivalents 0.0231
_diffrn_reflns_av_sigmaI/netI 0.0257
_diffrn_reflns_limit_h_max 18
_diffrn_reflns_limit_h_min -13
_diffrn_reflns_limit_k_max 5
_diffrn_reflns_limit_k_min -5
_diffrn_reflns_limit_l_max 21
_diffrn_reflns_limit_l_min -21
_diffrn_reflns_number 5759
_diffrn_reflns_theta_full 25.00
_diffrn_reflns_theta_max 25.00
_diffrn_reflns_theta_min 1.46
_exptl_absorpt_coefficient_mu 2.586
_exptl_absorpt_correction_T_max 0.8603
_exptl_absorpt_correction_T_min 0.4734
_exptl_absorpt_correction_type multi-scan
_exptl_absorpt_process_details 'bruker sadabs'
_exptl_crystal_colour red
_exptl_crystal_density_diffrn 1.877
_exptl_crystal_density_method 'not measured'
_exptl_crystal_description needle
_exptl_crystal_F_000 680
_exptl_crystal_size_max 0.34
_exptl_crystal_size_mid 0.12
_exptl_crystal_size_min 0.06
_refine_diff_density_max 0.556
_refine_diff_density_min -0.264
_refine_diff_density_rms 0.074
_refine_ls_extinction_method none
_refine_ls_goodness_of_fit_ref 1.048
_refine_ls_hydrogen_treatment mixed
_refine_ls_matrix_type full
_refine_ls_number_parameters 178
_refine_ls_number_reflns 2180
_refine_ls_number_restraints 8
_refine_ls_restrained_S_all 1.047
_refine_ls_R_factor_all 0.0283
_refine_ls_R_factor_gt 0.0258
_refine_ls_shift/su_max 0.003
_refine_ls_shift/su_mean 0.000
_refine_ls_structure_factor_coef Fsqd
_refine_ls_weighting_details 'calc w=1/[\s^2^(Fo^2^)+(0.0368P)^2^+0.4898P] where P=(Fo^2^+2Fc^2^)/3'
_refine_ls_weighting_scheme calc
_refine_ls_wR_factor_gt 0.0645
_refine_ls_wR_factor_ref 0.0660
_reflns_number_gt 2008
_reflns_number_total 2180
_reflns_threshold_expression >2sigma(I)
_cod_data_source_file c1nj20176j.txt
_cod_data_source_block ilow
_cod_depositor_comments
;
The following automatic conversions were performed:

'_symmetry_cell_setting' value 'Monoclinic' changed to 'monoclinic'
according to
/usr/data/users/saulius/automatic-downloads/retrospective/RSC/lib/dictionaries/cif_core.dic
dictionary named 'cif_core.dic' version 2.4.2 from 2011-04-26.

Automatic conversion script
Id: cif_fix_values 2281 2013-09-26 08:29:07Z andrius 
;
_cod_original_sg_symbol_H-M P21/n
_cod_database_code 7054126

loop_
_symmetry_equiv_pos_as_xyz
'x, y, z'
'-x+1/2, y+1/2, -z+1/2'
'-x, -y, -z'
'x-1/2, -y-1/2, z-1/2'

loop_
_atom_site_label
_atom_site_type_symbol
_atom_site_fract_x
_atom_site_fract_y
_atom_site_fract_z
_atom_site_U_iso_or_equiv
_atom_site_adp_type
_atom_site_occupancy
_atom_site_symmetry_multiplicity
_atom_site_calc_flag
_atom_site_refinement_flags
I1 I 1.154750(13) 0.16291(5) 0.247942(12) 0.05185(11) Uani 1 1 d .
O1 O 0.81682(16) 1.0809(6) 0.12037(13) 0.0559(6) Uani 1 1 d D
O2 O 0.99859(15) 0.5032(6) 0.11921(12) 0.0524(5) Uani 1 1 d D
O3 O 1.10113(18) 0.3785(6) 0.38927(14) 0.0710(7) Uani 1 1 d .
N1 N 0.88129(17) 0.8752(5) 0.12489(14) 0.0447(6) Uani 1 1 d .
C1 C 0.92252(19) 0.7621(7) 0.19300(16) 0.0388(6) Uani 1 1 d .
C2 C 0.99207(18) 0.5536(6) 0.18873(16) 0.0397(6) Uani 1 1 d .
C3 C 1.05001(18) 0.4273(6) 0.25341(17) 0.0410(6) Uani 1 1 d .
C4 C 1.0468(2) 0.4846(7) 0.32991(17) 0.0479(7) Uani 1 1 d .
C5 C 0.9662(2) 0.7211(8) 0.40716(19) 0.0567(8) Uani 1 1 d .
H5 H 1.0073 0.6315 0.4508 0.068 Uiso 1 1 calc R
C6 C 0.8996(3) 0.8927(8) 0.41558(19) 0.0609(9) Uani 1 1 d .
H6 H 0.8944 0.9148 0.4643 0.073 Uiso 1 1 calc R
C7 C 0.8403(2) 1.0323(9) 0.35152(19) 0.0578(8) Uani 1 1 d .
H7 H 0.7956 1.1520 0.3573 0.069 Uiso 1 1 calc R
C8 C 0.8463(2) 0.9965(8) 0.27848(18) 0.0490(7) Uani 1 1 d .
H8 H 0.8059 1.0928 0.2357 0.059 Uiso 1 1 calc R
C9 C 0.9737(2) 0.6781(6) 0.33465(17) 0.0436(7) Uani 1 1 d .
C10 C 0.9126(2) 0.8169(6) 0.26878(16) 0.0399(6) Uani 1 1 d .
H1A H 0.802(3) 1.138(8) 0.0757(13) 0.078(14) Uiso 1 1 d D
H2A H 0.962(2) 0.595(7) 0.0865(17) 0.059(11) Uiso 1 1 d D
O4 O 0.3874(2) 0.8178(7) 0.46916(16) 0.0697(7) Uani 1 1 d D
H4A H 0.416(3) 0.828(9) 0.440(3) 0.101(19) Uiso 1 1 d D
H4B H 0.364(3) 0.655(6) 0.467(3) 0.087(17) Uiso 1 1 d D
O5 O 0.7166(2) 0.6984(7) 0.52869(15) 0.0663(7) Uani 1 1 d D
H5A H 0.693(3) 0.853(6) 0.532(3) 0.079(15) Uiso 1 1 d D
H5B H 0.7678(15) 0.675(8) 0.556(2) 0.073(14) Uiso 1 1 d D

loop_
_atom_site_aniso_label
_atom_site_aniso_U_11
_atom_site_aniso_U_22
_atom_site_aniso_U_33
_atom_site_aniso_U_23
_atom_site_aniso_U_13
_atom_site_aniso_U_12
I1 0.04179(15) 0.04734(16) 0.06404(17) 0.00303(9) 0.01571(11) 0.00153(8)
O1 0.0564(14) 0.0655(14) 0.0453(12) 0.0120(11) 0.0171(10) 0.0178(12)
O2 0.0507(13) 0.0666(16) 0.0397(11) 0.0013(11) 0.0159(10) 0.0098(12)
O3 0.0617(15) 0.098(2) 0.0440(13) 0.0193(13) 0.0075(11) 0.0221(14)
N1 0.0425(14) 0.0461(14) 0.0427(13) 0.0048(11) 0.0116(11) 0.0027(11)
C1 0.0375(14) 0.0406(14) 0.0376(15) -0.0027(12) 0.0126(12) -0.0076(12)
C2 0.0358(14) 0.0411(15) 0.0407(15) -0.0024(12) 0.0117(11) -0.0066(12)
C3 0.0352(14) 0.0402(14) 0.0476(16) 0.0030(13) 0.0147(12) -0.0020(12)
C4 0.0415(15) 0.0518(18) 0.0447(16) 0.0072(14) 0.0081(13) -0.0048(14)
C5 0.061(2) 0.070(2) 0.0371(16) 0.0024(15) 0.0139(15) -0.0073(17)
C6 0.070(2) 0.076(2) 0.0400(17) -0.0098(16) 0.0240(16) -0.0105(19)
C7 0.0574(19) 0.066(2) 0.0547(19) -0.0057(17) 0.0261(16) -0.0018(18)
C8 0.0463(17) 0.0564(19) 0.0438(15) -0.0028(15) 0.0152(13) -0.0009(15)
C9 0.0433(16) 0.0470(17) 0.0385(15) 0.0011(12) 0.0121(12) -0.0093(13)
C10 0.0398(15) 0.0413(16) 0.0365(14) -0.0017(12) 0.0110(12) -0.0100(12)
O4 0.0797(19) 0.081(2) 0.0554(15) -0.0018(13) 0.0323(14) -0.0113(15)
O5 0.0590(17) 0.078(2) 0.0480(14) -0.0145(13) 0.0017(12) 0.0025(14)

loop_
_atom_type_symbol
_atom_type_description
_atom_type_scat_dispersion_real
_atom_type_scat_dispersion_imag
_atom_type_scat_source
C C 0.0033 0.0016 'International Tables Vol C Tables 4.2.6.8 and 6.1.1.4'
H H 0.0000 0.0000 'International Tables Vol C Tables 4.2.6.8 and 6.1.1.4'
O O 0.0106 0.0060 'International Tables Vol C Tables 4.2.6.8 and 6.1.1.4'
I I -0.4742 1.8119 'International Tables Vol C Tables 4.2.6.8 and 6.1.1.4'
N N 0.0061 0.0033 'International Tables Vol C Tables 4.2.6.8 and 6.1.1.4'

loop_
_geom_angle_atom_site_label_1
_geom_angle_atom_site_label_2
_geom_angle_atom_site_label_3
_geom_angle
N1 O1 H1A 103(3)
C2 O2 H2A 110(3)
C1 N1 O1 116.4(2)
N1 C1 C10 131.0(3)
N1 C1 C2 109.7(2)
C10 C1 C2 119.3(3)
O2 C2 C3 120.5(3)
O2 C2 C1 118.2(2)
C3 C2 C1 121.3(3)
C2 C3 C4 122.0(3)
C2 C3 I1 120.9(2)
C4 C3 I1 116.9(2)
O3 C4 C3 122.4(3)
O3 C4 C9 120.2(3)
C3 C4 C9 117.4(2)
C6 C5 C9 121.3(3)
C6 C5 H5 119.4
C9 C5 H5 119.4
C5 C6 C7 119.5(3)
C5 C6 H6 120.3
C7 C6 H6 120.3
C6 C7 C8 120.7(3)
C6 C7 H7 119.6
C8 C7 H7 119.6
C7 C8 C10 120.4(3)
C7 C8 H8 119.8
C10 C8 H8 119.8
C5 C9 C10 119.5(3)
C5 C9 C4 118.2(3)
C10 C9 C4 122.3(3)
C8 C10 C9 118.6(3)
C8 C10 C1 123.8(3)
C9 C10 C1 117.6(3)
H4A O4 H4B 112(4)
H5A O5 H5B 118(4)

loop_
_geom_bond_atom_site_label_1
_geom_bond_atom_site_label_2
_geom_bond_distance
I1 C3 2.086(3)
O1 N1 1.369(3)
O1 H1A 0.810(19)
O2 C2 1.335(3)
O2 H2A 0.792(18)
O3 C4 1.225(4)
N1 C1 1.295(4)
C1 C10 1.474(4)
C1 C2 1.480(4)
C2 C3 1.347(4)
C3 C4 1.445(4)
C4 C9 1.486(4)
C5 C6 1.369(5)
C5 C9 1.389(4)
C5 H5 0.9300
C6 C7 1.375(5)
C6 H6 0.9300
C7 C8 1.386(4)
C7 H7 0.9300
C8 C10 1.394(4)
C8 H8 0.9300
C9 C10 1.405(4)
O4 H4A 0.82(5)
O4 H4B 0.824(19)
O5 H5A 0.810(18)
O5 H5B 0.800(19)

loop_
_geom_hbond_atom_site_label_D
_geom_hbond_atom_site_label_H
_geom_hbond_atom_site_label_A
_geom_hbond_distance_DH
_geom_hbond_distance_HA
_geom_hbond_distance_DA
_geom_hbond_angle_DHA
_geom_hbond_site_symmetry_A
O5 H5B O3 0.800(19) 1.98(2) 2.775(4) 172(4) 3_766
O5 H5A O4 0.810(18) 1.97(2) 2.764(4) 169(4) 3_676
O4 H4B O5 0.824(19) 2.08(2) 2.883(4) 166(4) 3_666
O4 H4A O2 0.82(5) 2.17(5) 2.949(4) 160(4) 2_655
O1 H1A O5 0.810(19) 1.85(2) 2.648(3) 167(4) 2_655
O2 H2A O4 0.792(18) 2.10(2) 2.815(4) 151(4) 4_675

loop_
_geom_torsion_atom_site_label_1
_geom_torsion_atom_site_label_2
_geom_torsion_atom_site_label_3
_geom_torsion_atom_site_label_4
_geom_torsion
O1 N1 C1 C10 -0.3(4)
O1 N1 C1 C2 -177.9(2)
N1 C1 C2 O2 -3.4(4)
C10 C1 C2 O2 178.7(2)
N1 C1 C2 C3 173.7(3)
C10 C1 C2 C3 -4.2(4)
O2 C2 C3 C4 177.9(3)
C1 C2 C3 C4 0.8(4)
O2 C2 C3 I1 2.5(4)
C1 C2 C3 I1 -174.6(2)
C2 C3 C4 O3 -177.5(3)
I1 C3 C4 O3 -1.9(4)
C2 C3 C4 C9 3.1(4)
I1 C3 C4 C9 178.7(2)
C9 C5 C6 C7 -1.9(6)
C5 C6 C7 C8 1.2(6)
C6 C7 C8 C10 0.3(5)
C6 C5 C9 C10 1.1(5)
C6 C5 C9 C4 -179.0(3)
O3 C4 C9 C5 -3.3(5)
C3 C4 C9 C5 176.1(3)
O3 C4 C9 C10 176.7(3)
C3 C4 C9 C10 -3.9(4)
C7 C8 C10 C9 -1.1(4)
C7 C8 C10 C1 178.7(3)
C5 C9 C10 C8 0.4(4)
C4 C9 C10 C8 -179.6(3)
C5 C9 C10 C1 -179.3(3)
C4 C9 C10 C1 0.7(4)
N1 C1 C10 C8 6.2(5)
C2 C1 C10 C8 -176.4(3)
N1 C1 C10 C9 -174.1(3)
C2 C1 C10 C9 3.3(4)
